data_2022234
loop_
_publ_author_name
'Cong, Nguyen Tien'
'Trang, Huynh Thi Xuan'
'Dung, Pham Duc'
'Phuong, Tran Hoang'
'Trung, Vu Quoc'
'Dat, Nguyen Dang'
'Anh, Dang Thi Tuyet'
'Tuyen, Nguyen Van'
'Van Meervelt, Luc'

_publ_section_title
;
 Synthesis, structure and <i>in vitro</i> cytotoxicity testing of some
 2-aroylbenzofuran-3-ols
;
_journal_coeditor_code SK3753
_journal_issue 9
_journal_name_full 'Acta Crystallographica Section C'
_journal_page_first
;
;
_journal_paper_doi 10.1107/S2053229620011018
_journal_volume 76
_journal_year 2020
_chemical_formula_iupac 'C15 H8 Br Cl O3'
_chemical_formula_moiety 'C15 H8 Br Cl O3'
_chemical_formula_sum 'C15 H8 Br Cl O3'
_chemical_formula_weight 351.57
_chemical_name_systematic
;
(5-Bromo-3-hydroxybenzofuran-2-yl)(4-chlorophenyl)methanone
;
_space_group_crystal_system monoclinic
_space_group_IT_number 14
_space_group_name_Hall '-P 2ybc'
_space_group_name_H-M_alt 'P 1 21/c 1'
_atom_sites_solution_hydrogens mixed
_atom_sites_solution_primary direct
_audit_creation_method
;
Olex2 1.2
(compiled 2018.05.29 svn.r3510 for OlexSys, GUI svn.r5506)
;
_cell_angle_alpha 90
_cell_angle_beta 104.605(4)
_cell_angle_gamma 90
_cell_formula_units_Z 8
_cell_length_a 26.4034(10)
_cell_length_b 3.98180(10)
_cell_length_c 26.2773(10)
_cell_measurement_reflns_used 6124
_cell_measurement_temperature 294(2)
_cell_measurement_theta_max 24.0620
_cell_measurement_theta_min 3.0760
_cell_volume 2673.35(17)
_computing_cell_refinement
;
CrysAlis PRO (Rigaku OD, 2018)
;
_computing_data_collection
;
CrysAlis PRO (Rigaku OD, 2018)
;
_computing_data_reduction
;
CrysAlis PRO (Rigaku OD, 2018)
;
_computing_molecular_graphics
;
OLEX2 (Dolomanov <i>et al.</i>,  2009)
;
_computing_publication_material
;
OLEX2 (Dolomanov <i>et al.</i>,  2009)
;
_computing_structure_refinement
;
SHELXL2016 (Sheldrick, 2015b)
;
_computing_structure_solution
;
SHELXS (Sheldrick, 2008)
;
_diffrn_ambient_temperature 294(2)
_diffrn_detector 'CCD plate'
_diffrn_detector_area_resol_mean 15.9631
_diffrn_measured_fraction_theta_full 0.999
_diffrn_measured_fraction_theta_max 0.999
_diffrn_measurement_device 'four-circle diffractometer'
_diffrn_measurement_device_type 'Rigaku OD SuperNova Single source diffractometer with an Eos detector'
_diffrn_measurement_method '\w scans'
_diffrn_radiation_monochromator mirror
_diffrn_radiation_probe x-ray
_diffrn_radiation_type MoK\a
_diffrn_radiation_wavelength 0.71073
_diffrn_reflns_av_R_equivalents 0.0635
_diffrn_reflns_av_unetI/netI 0.0587
_diffrn_reflns_limit_h_max 33
_diffrn_reflns_limit_h_min -33
_diffrn_reflns_limit_k_max 4
_diffrn_reflns_limit_k_min -4
_diffrn_reflns_limit_l_max 32
_diffrn_reflns_limit_l_min -32
_diffrn_reflns_number 27661
_diffrn_reflns_theta_full 25.242
_diffrn_reflns_theta_max 26.370
_diffrn_reflns_theta_min 2.391
_diffrn_source 'micro-focus sealed X-ray tube'
_exptl_absorpt_coefficient_mu 3.278
_exptl_absorpt_correction_T_max 1.00000
_exptl_absorpt_correction_T_min 0.57219
_exptl_absorpt_correction_type multi-scan
_exptl_absorpt_process_details
;
(CrysAlis PRO; Rigaku OD, 2018)
;
_exptl_crystal_colour yellow
_exptl_crystal_density_diffrn 1.747
_exptl_crystal_description plate
_exptl_crystal_F_000 1392
_exptl_crystal_size_max 0.4
_exptl_crystal_size_mid 0.15
_exptl_crystal_size_min 0.05
_refine_diff_density_max 0.557
_refine_diff_density_min -0.419
_refine_ls_extinction_method none
_refine_ls_goodness_of_fit_ref 1.012
_refine_ls_hydrogen_treatment mixed
_refine_ls_matrix_type full
_refine_ls_number_parameters 369
_refine_ls_number_reflns 5419
_refine_ls_number_restraints 0
_refine_ls_restrained_S_all 1.012
_refine_ls_R_factor_all 0.1049
_refine_ls_R_factor_gt 0.0516
_refine_ls_shift/su_max 0.001
_refine_ls_shift/su_mean 0.000
_refine_ls_structure_factor_coef Fsqd
_refine_ls_weighting_details 'w=1/[\s^2^(Fo^2^)+(0.0290P)^2^+2.0591P] where P=(Fo^2^+2Fc^2^)/3'
_refine_ls_weighting_scheme calc
_refine_ls_wR_factor_gt 0.0856
_refine_ls_wR_factor_ref 0.1016
_reflns_number_gt 3168
_reflns_number_total 5419
_reflns_threshold_expression 'I > 2\s(I)'
_cod_data_source_file sk3753sup1.cif
_cod_data_source_block 4b
_cod_original_cell_volume 2673.34(17)
_cod_database_code 2022234
_shelx_space_group_comment
;
The symmetry employed for this shelxl refinement is uniquely defined
by the following loop, which should always be used as a source of
symmetry information in preference to the above space-group names.
They are only intended as comments.
;
_shelx_estimated_absorpt_t_min 0.354
_shelx_estimated_absorpt_t_max 0.853

loop_
_space_group_symop_operation_xyz
'x, y, z'
'-x, y+1/2, -z+1/2'
'-x, -y, -z'
'x, -y-1/2, z-1/2'

loop_
_atom_site_type_symbol
_atom_site_label
_atom_site_fract_x
_atom_site_fract_y
_atom_site_fract_z
_atom_site_U_iso_or_equiv
_atom_site_adp_type
_atom_site_calc_flag
_atom_site_occupancy
_atom_site_disorder_assembly
_atom_site_disorder_group
O O1 0.74798(10) 0.1478(6) 0.20663(11) 0.0451(7) Uani d 1 . .
C C2 0.76425(16) 0.2959(10) 0.25631(16) 0.0414(10) Uani d 1 . .
C C3 0.72831(17) 0.2377(11) 0.28464(18) 0.0474(11) Uani d 1 . .
C C4 0.68645(16) 0.0499(10) 0.25260(17) 0.0435(10) Uani d 1 . .
C C5 0.63911(17) -0.0788(11) 0.25851(19) 0.0520(12) Uani d 1 . .
H H5 0.628733 -0.049134 0.289505 0.062 Uiso calc 1 . .
C C6 0.60870(16) -0.2499(10) 0.2169(2) 0.0506(12) Uani d 1 . .
C C7 0.62345(17) -0.3027(11) 0.17041(18) 0.0522(12) Uani d 1 . .
H H7 0.601560 -0.424167 0.143395 0.063 Uiso calc 1 . .
C C8 0.67037(16) -0.1771(10) 0.16363(18) 0.0488(11) Uani d 1 . .
H H8 0.680793 -0.210610 0.132745 0.059 Uiso calc 1 . .
C C9 0.70068(16) 0.0011(9) 0.20560(17) 0.0422(11) Uani d 1 . .
C C10 0.81144(17) 0.4852(10) 0.27453(19) 0.0504(12) Uani d 1 . .
O O11 0.82009(13) 0.5813(8) 0.32146(13) 0.0703(9) Uani d 1 . .
C C12 0.84822(16) 0.5771(10) 0.24301(17) 0.0438(10) Uani d 1 . .
C C13 0.89643(17) 0.7151(11) 0.26866(18) 0.0563(12) Uani d 1 . .
H H13 0.905122 0.738409 0.305052 0.068 Uiso calc 1 . .
C C14 0.93111(17) 0.8166(12) 0.2408(2) 0.0614(13) Uani d 1 . .
H H14 0.963255 0.907700 0.258215 0.074 Uiso calc 1 . .
C C15 0.91812(16) 0.7830(11) 0.18708(19) 0.0515(12) Uani d 1 . .
C C16 0.87094(18) 0.6494(11) 0.16089(18) 0.0575(12) Uani d 1 . .
H H16 0.862349 0.630215 0.124446 0.069 Uiso calc 1 . .
C C17 0.83643(17) 0.5441(11) 0.18891(18) 0.0520(12) Uani d 1 . .
H H17 0.804676 0.449286 0.171240 0.062 Uiso calc 1 . .
Cl Cl18 0.96251(5) 0.9144(4) 0.15236(6) 0.0778(4) Uani d 1 . .
O O19 0.73115(15) 0.3394(9) 0.33357(14) 0.0678(10) Uani d 1 . .
Br Br20 0.54377(2) -0.42670(12) 0.22329(2) 0.06821(19) Uani d 1 . .
O O21 0.70963(11) 0.8529(7) 0.44584(11) 0.0543(8) Uani d 1 . .
C C22 0.72238(19) 1.0222(11) 0.49411(17) 0.0510(12) Uani d 1 . .
C C23 0.6799(2) 1.0408(11) 0.51387(17) 0.0540(12) Uani d 1 . .
C C24 0.63657(18) 0.8860(10) 0.47749(17) 0.0481(11) Uani d 1 . .
C C25 0.58370(18) 0.8345(10) 0.47435(18) 0.0537(12) Uani d 1 . .
H H25 0.568715 0.905525 0.500961 0.064 Uiso calc 1 . .
C C26 0.55481(17) 0.6758(11) 0.43063(19) 0.0527(12) Uani d 1 . .
C C27 0.57635(19) 0.5631(11) 0.39031(18) 0.0589(13) Uani d 1 . .
H H27 0.555187 0.455037 0.361263 0.071 Uiso calc 1 . .
C C28 0.62855(18) 0.6108(11) 0.39319(18) 0.0571(12) Uani d 1 . .
H H28 0.643551 0.534760 0.366871 0.069 Uiso calc 1 . .
C C29 0.65764(18) 0.7764(11) 0.43690(17) 0.0499(11) Uani d 1 . .
C C30 0.77303(19) 1.1543(11) 0.51808(19) 0.0567(13) Uani d 1 . .
O O31 0.77683(13) 1.2897(9) 0.56258(13) 0.0736(10) Uani d 1 . .
C C32 0.81848(18) 1.1521(11) 0.49538(18) 0.0541(12) Uani d 1 . .
C C33 0.8658(2) 1.2824(12) 0.52436(19) 0.0662(14) Uani d 1 . .
H H33 0.867985 1.366531 0.557867 0.079 Uiso calc 1 . .
C C34 0.9090(2) 1.2900(14) 0.5049(2) 0.0784(16) Uani d 1 . .
H H34 0.940408 1.375615 0.525226 0.094 Uiso calc 1 . .
C C35 0.90609(19) 1.1710(13) 0.4553(2) 0.0669(14) Uani d 1 . .
C C36 0.8598(2) 1.0437(13) 0.4251(2) 0.0691(14) Uani d 1 . .
H H36 0.857813 0.964976 0.391294 0.083 Uiso calc 1 . .
C C37 0.81681(19) 1.0340(11) 0.44501(19) 0.0631(14) Uani d 1 . .
H H37 0.785654 0.946543 0.424512 0.076 Uiso calc 1 . .
Cl Cl38 0.96020(6) 1.1822(5) 0.42988(7) 0.1069(6) Uani d 1 . .
O O39 0.67804(16) 1.1817(9) 0.55988(14) 0.0726(11) Uani d 1 . .
Br Br40 0.48242(2) 0.59410(13) 0.42371(2) 0.07029(19) Uani d 1 . .
H H19 0.7620(18) 0.424(12) 0.343(2) 0.08(2) Uiso d 1 . .
H H39 0.711(2) 1.268(17) 0.570(3) 0.14(3) Uiso d 1 . .

loop_
_atom_site_aniso_label
_atom_site_aniso_U_11
_atom_site_aniso_U_22
_atom_site_aniso_U_33
_atom_site_aniso_U_12
_atom_site_aniso_U_13
_atom_site_aniso_U_23
O1 0.0443(16) 0.0494(18) 0.0441(19) 0.0027(14) 0.0158(14) -0.0022(14)
C2 0.045(2) 0.047(3) 0.034(3) 0.007(2) 0.013(2) 0.003(2)
C3 0.058(3) 0.049(3) 0.038(3) 0.012(2) 0.017(2) 0.006(2)
C4 0.043(2) 0.042(2) 0.047(3) 0.012(2) 0.014(2) 0.007(2)
C5 0.056(3) 0.048(3) 0.059(3) 0.016(2) 0.027(3) 0.011(2)
C6 0.050(3) 0.037(2) 0.068(4) 0.007(2) 0.021(3) 0.005(2)
C7 0.049(3) 0.046(3) 0.057(3) 0.004(2) 0.007(2) 0.000(2)
C8 0.052(3) 0.045(3) 0.051(3) 0.003(2) 0.017(2) 0.000(2)
C9 0.040(2) 0.040(3) 0.048(3) 0.0076(19) 0.012(2) 0.003(2)
C10 0.052(3) 0.047(3) 0.050(3) 0.008(2) 0.008(2) 0.002(2)
O11 0.073(2) 0.095(3) 0.042(2) -0.016(2) 0.0125(18) -0.0123(19)
C12 0.042(2) 0.044(2) 0.043(3) 0.008(2) 0.006(2) -0.001(2)
C13 0.056(3) 0.064(3) 0.043(3) 0.002(3) 0.001(3) -0.005(2)
C14 0.044(3) 0.071(3) 0.063(4) -0.005(2) 0.002(3) -0.005(3)
C15 0.045(3) 0.049(3) 0.059(3) 0.002(2) 0.010(2) 0.002(2)
C16 0.062(3) 0.064(3) 0.044(3) -0.008(3) 0.008(3) -0.003(2)
C17 0.045(3) 0.058(3) 0.051(3) -0.008(2) 0.008(2) -0.002(2)
Cl18 0.0611(8) 0.0974(10) 0.0795(10) -0.0114(7) 0.0261(7) 0.0049(8)
O19 0.070(2) 0.092(3) 0.044(2) -0.007(2) 0.0203(19) -0.0046(19)
Br20 0.0535(3) 0.0522(3) 0.1076(5) 0.0021(2) 0.0364(3) 0.0067(3)
O21 0.0570(19) 0.062(2) 0.042(2) -0.0063(16) 0.0098(16) -0.0054(15)
C22 0.063(3) 0.056(3) 0.030(3) -0.005(2) 0.006(2) -0.001(2)
C23 0.076(3) 0.055(3) 0.029(3) -0.001(3) 0.010(3) 0.007(2)
C24 0.060(3) 0.045(3) 0.039(3) -0.001(2) 0.010(2) 0.006(2)
C25 0.070(3) 0.047(3) 0.047(3) 0.004(2) 0.020(3) 0.007(2)
C26 0.058(3) 0.047(3) 0.053(3) -0.003(2) 0.013(3) 0.013(2)
C27 0.066(3) 0.058(3) 0.046(3) -0.008(3) 0.004(3) 0.000(2)
C28 0.067(3) 0.061(3) 0.045(3) -0.004(3) 0.016(3) -0.006(2)
C29 0.062(3) 0.049(3) 0.038(3) -0.005(2) 0.010(2) 0.002(2)
C30 0.070(3) 0.051(3) 0.041(3) 0.000(3) 0.000(3) 0.003(2)
O31 0.080(2) 0.088(3) 0.045(2) -0.006(2) 0.0018(19) -0.0140(19)
C32 0.063(3) 0.050(3) 0.043(3) -0.005(2) 0.000(3) 0.000(2)
C33 0.074(3) 0.066(3) 0.049(3) -0.012(3) -0.001(3) -0.011(3)
C34 0.062(3) 0.090(4) 0.074(4) -0.019(3) 0.000(3) -0.010(3)
C35 0.062(3) 0.073(4) 0.063(4) -0.012(3) 0.011(3) -0.004(3)
C36 0.068(3) 0.086(4) 0.051(3) -0.017(3) 0.010(3) -0.014(3)
C37 0.062(3) 0.071(3) 0.049(3) -0.016(3) 0.000(3) -0.006(3)
Cl38 0.0789(10) 0.1375(15) 0.1097(13) -0.0319(10) 0.0336(9) -0.0211(11)
O39 0.093(3) 0.084(3) 0.043(2) -0.009(2) 0.021(2) -0.0099(18)
Br40 0.0627(3) 0.0649(3) 0.0813(4) -0.0056(3) 0.0145(3) 0.0078(3)

loop_
_atom_type_symbol
_atom_type_description
_atom_type_scat_dispersion_real
_atom_type_scat_dispersion_imag
_atom_type_scat_source
C C 0.0033 0.0016 'International Tables Vol C Tables 4.2.6.8 and 6.1.1.4'
H H 0.0000 0.0000 'International Tables Vol C Tables 4.2.6.8 and 6.1.1.4'
Br Br -0.2901 2.4595 'International Tables Vol C Tables 4.2.6.8 and 6.1.1.4'
Cl Cl 0.1484 0.1585 'International Tables Vol C Tables 4.2.6.8 and 6.1.1.4'
O O 0.0106 0.0060 'International Tables Vol C Tables 4.2.6.8 and 6.1.1.4'

loop_
_geom_angle_atom_site_label_1
_geom_angle_atom_site_label_2
_geom_angle_atom_site_label_3
_geom_angle_site_symmetry_1
_geom_angle_site_symmetry_3
_geom_angle
_geom_angle_publ_flag
C9 O1 C2 . . 105.2(3) ?
O1 C2 C10 . . 124.8(4) ?
C3 C2 O1 . . 110.2(4) ?
C3 C2 C10 . . 125.0(4) ?
C2 C3 C4 . . 108.0(4) ?
O19 C3 C2 . . 126.6(4) ?
O19 C3 C4 . . 125.3(4) ?
C5 C4 C3 . . 135.4(4) ?
C9 C4 C3 . . 104.8(4) ?
C9 C4 C5 . . 119.8(4) ?
C4 C5 H5 . . 121.4 ?
C6 C5 C4 . . 117.2(4) ?
C6 C5 H5 . . 121.4 ?
C5 C6 C7 . . 122.8(4) ?
C5 C6 Br20 . . 118.5(4) ?
C7 C6 Br20 . . 118.8(4) ?
C6 C7 H7 . . 119.5 ?
C8 C7 C6 . . 121.0(4) ?
C8 C7 H7 . . 119.5 ?
C7 C8 H8 . . 122.0 ?
C9 C8 C7 . . 116.0(4) ?
C9 C8 H8 . . 122.0 ?
O1 C9 C4 . . 111.8(4) ?
O1 C9 C8 . . 125.0(4) ?
C8 C9 C4 . . 123.2(4) ?
C2 C10 C12 . . 125.8(4) ?
O11 C10 C2 . . 114.6(4) ?
O11 C10 C12 . . 119.6(4) ?
C13 C12 C10 . . 118.5(4) ?
C17 C12 C10 . . 123.0(4) ?
C17 C12 C13 . . 118.4(4) ?
C12 C13 H13 . . 119.7 ?
C14 C13 C12 . . 120.7(4) ?
C14 C13 H13 . . 119.7 ?
C13 C14 H14 . . 120.2 ?
C13 C14 C15 . . 119.6(4) ?
C15 C14 H14 . . 120.2 ?
C14 C15 Cl18 . . 119.0(4) ?
C16 C15 C14 . . 121.0(4) ?
C16 C15 Cl18 . . 120.1(4) ?
C15 C16 H16 . . 120.3 ?
C15 C16 C17 . . 119.4(4) ?
C17 C16 H16 . . 120.3 ?
C12 C17 H17 . . 119.5 ?
C16 C17 C12 . . 121.0(4) ?
C16 C17 H17 . . 119.5 ?
C3 O19 H19 . . 102(4) ?
C29 O21 C22 . . 105.3(3) ?
O21 C22 C30 . . 124.2(4) ?
C23 C22 O21 . . 109.9(4) ?
C23 C22 C30 . . 125.9(4) ?
C22 C23 C24 . . 108.7(4) ?
O39 C23 C22 . . 126.1(4) ?
O39 C23 C24 . . 125.2(5) ?
C25 C24 C23 . . 136.3(5) ?
C29 C24 C23 . . 103.9(4) ?
C29 C24 C25 . . 119.8(4) ?
C24 C25 H25 . . 121.4 ?
C26 C25 C24 . . 117.2(4) ?
C26 C25 H25 . . 121.4 ?
C25 C26 C27 . . 122.7(4) ?
C25 C26 Br40 . . 119.7(4) ?
C27 C26 Br40 . . 117.7(4) ?
C26 C27 H27 . . 119.7 ?
C28 C27 C26 . . 120.6(4) ?
C28 C27 H27 . . 119.7 ?
C27 C28 H28 . . 121.5 ?
C27 C28 C29 . . 116.9(4) ?
C29 C28 H28 . . 121.5 ?
O21 C29 C24 . . 112.1(4) ?
O21 C29 C28 . . 125.0(4) ?
C28 C29 C24 . . 122.8(4) ?
C22 C30 C32 . . 126.1(4) ?
O31 C30 C22 . . 114.3(5) ?
O31 C30 C32 . . 119.6(4) ?
C33 C32 C30 . . 119.3(4) ?
C33 C32 C37 . . 117.1(5) ?
C37 C32 C30 . . 123.6(4) ?
C32 C33 H33 . . 119.2 ?
C34 C33 C32 . . 121.6(5) ?
C34 C33 H33 . . 119.2 ?
C33 C34 H34 . . 120.1 ?
C33 C34 C35 . . 119.8(5) ?
C35 C34 H34 . . 120.1 ?
C34 C35 C36 . . 120.4(5) ?
C34 C35 Cl38 . . 120.4(4) ?
C36 C35 Cl38 . . 119.2(4) ?
C35 C36 H36 . . 120.3 ?
C37 C36 C35 . . 119.4(5) ?
C37 C36 H36 . . 120.3 ?
C32 C37 H37 . . 119.2 ?
C36 C37 C32 . . 121.6(4) ?
C36 C37 H37 . . 119.2 ?
C23 O39 H39 . . 99(4) ?

loop_
_geom_bond_atom_site_label_1
_geom_bond_atom_site_label_2
_geom_bond_site_symmetry_2
_geom_bond_distance
_geom_bond_publ_flag
O1 C2 . 1.398(4) ?
O1 C9 . 1.373(4) ?
C2 C3 . 1.366(5) ?
C2 C10 . 1.431(6) ?
C3 C4 . 1.421(6) ?
C3 O19 . 1.332(5) ?
C4 C5 . 1.395(5) ?
C4 C9 . 1.392(5) ?
C5 H5 . 0.9300 ?
C5 C6 . 1.364(6) ?
C6 C7 . 1.389(6) ?
C6 Br20 . 1.899(4) ?
C7 H7 . 0.9300 ?
C7 C8 . 1.389(5) ?
C8 H8 . 0.9300 ?
C8 C9 . 1.384(5) ?
C10 O11 . 1.256(5) ?
C10 C12 . 1.473(6) ?
C12 C13 . 1.394(5) ?
C12 C17 . 1.383(5) ?
C13 H13 . 0.9300 ?
C13 C14 . 1.369(6) ?
C14 H14 . 0.9300 ?
C14 C15 . 1.373(6) ?
C15 C16 . 1.370(6) ?
C15 Cl18 . 1.738(5) ?
C16 H16 . 0.9300 ?
C16 C17 . 1.374(6) ?
C17 H17 . 0.9300 ?
O19 H19 . 0.86(5) ?
O21 C22 . 1.400(5) ?
O21 C29 . 1.367(5) ?
C22 C23 . 1.352(6) ?
C22 C30 . 1.427(6) ?
C23 C24 . 1.432(6) ?
C23 O39 . 1.345(5) ?
C24 C25 . 1.393(6) ?
C24 C29 . 1.392(6) ?
C25 H25 . 0.9300 ?
C25 C26 . 1.364(6) ?
C26 C27 . 1.397(6) ?
C26 Br40 . 1.902(4) ?
C27 H27 . 0.9300 ?
C27 C28 . 1.374(6) ?
C28 H28 . 0.9300 ?
C28 C29 . 1.378(6) ?
C30 O31 . 1.268(5) ?
C30 C32 . 1.469(6) ?
C32 C33 . 1.388(6) ?
C32 C37 . 1.395(6) ?
C33 H33 . 0.9300 ?
C33 C34 . 1.365(6) ?
C34 H34 . 0.9300 ?
C34 C35 . 1.369(6) ?
C35 C36 . 1.376(6) ?
C35 Cl38 . 1.724(5) ?
C36 H36 . 0.9300 ?
C36 C37 . 1.366(6) ?
C37 H37 . 0.9300 ?
O39 H39 . 0.90(6) ?

loop_
_geom_hbond_atom_site_label_D
_geom_hbond_atom_site_label_H
_geom_hbond_atom_site_label_A
_geom_hbond_site_symmetry_D
_geom_hbond_site_symmetry_H
_geom_hbond_site_symmetry_A
_geom_hbond_distance_DH
_geom_hbond_distance_HA
_geom_hbond_distance_DA
_geom_hbond_angle_DHA
_geom_hbond_publ_flag
O19 H19 O11 1_555 1_555 1_555 0.86(5) 1.87(5) 2.631(5) 147(5) yes
C17 H17 O1 1_555 1_555 1_555 0.93 2.29 2.951(5) 128 yes
O39 H39 O31 1_555 1_555 1_555 0.91(6) 1.80(6) 2.627(6) 150(7) yes
C37 H37 O21 1_555 1_555 1_555 0.93 2.25 2.926(6) 129 yes
C36 H36 O11 1_555 1_555 1_555 0.93 2.40 3.235(6) 149 yes
C8 H8 O39 1_555 1_555 4_565 0.93 2.67 3.434(6) 140 yes

loop_
_geom_torsion_atom_site_label_1
_geom_torsion_atom_site_label_2
_geom_torsion_atom_site_label_3
_geom_torsion_atom_site_label_4
_geom_torsion_site_symmetry_1
_geom_torsion_site_symmetry_2
_geom_torsion_site_symmetry_3
_geom_torsion_site_symmetry_4
_geom_torsion
_geom_torsion_publ_flag
O1 C2 C3 C4 . . . . -1.0(4) ?
O1 C2 C3 O19 . . . . 179.5(4) ?
O1 C2 C10 O11 . . . . -176.3(4) ?
O1 C2 C10 C12 . . . . 5.1(6) ?
C2 O1 C9 C4 . . . . -0.1(4) ?
C2 O1 C9 C8 . . . . -179.6(4) ?
C2 C3 C4 C5 . . . . -178.8(4) ?
C2 C3 C4 C9 . . . . 0.8(4) ?
C2 C10 C12 C13 . . . . -169.9(4) ?
C2 C10 C12 C17 . . . . 12.6(6) ?
C3 C2 C10 O11 . . . . 4.6(6) ?
C3 C2 C10 C12 . . . . -174.0(4) ?
C3 C4 C5 C6 . . . . 179.7(4) ?
C3 C4 C9 O1 . . . . -0.5(4) ?
C3 C4 C9 C8 . . . . 179.1(4) ?
C4 C5 C6 C7 . . . . 1.0(6) ?
C4 C5 C6 Br20 . . . . -179.6(3) ?
C5 C4 C9 O1 . . . . 179.3(3) ?
C5 C4 C9 C8 . . . . -1.2(6) ?
C5 C6 C7 C8 . . . . -1.0(7) ?
C6 C7 C8 C9 . . . . -0.1(6) ?
C7 C8 C9 O1 . . . . -179.4(3) ?
C7 C8 C9 C4 . . . . 1.2(6) ?
C9 O1 C2 C3 . . . . 0.7(4) ?
C9 O1 C2 C10 . . . . -178.5(4) ?
C9 C4 C5 C6 . . . . 0.1(6) ?
C10 C2 C3 C4 . . . . 178.2(4) ?
C10 C2 C3 O19 . . . . -1.3(7) ?
C10 C12 C13 C14 . . . . -177.4(4) ?
C10 C12 C17 C16 . . . . 176.6(4) ?
O11 C10 C12 C13 . . . . 11.6(6) ?
O11 C10 C12 C17 . . . . -166.0(4) ?
C12 C13 C14 C15 . . . . 0.2(7) ?
C13 C12 C17 C16 . . . . -1.0(6) ?
C13 C14 C15 C16 . . . . 0.0(7) ?
C13 C14 C15 Cl18 . . . . 179.8(4) ?
C14 C15 C16 C17 . . . . -0.8(7) ?
C15 C16 C17 C12 . . . . 1.3(7) ?
C17 C12 C13 C14 . . . . 0.3(6) ?
Cl18 C15 C16 C17 . . . . 179.5(3) ?
O19 C3 C4 C5 . . . . 0.7(8) ?
O19 C3 C4 C9 . . . . -179.6(4) ?
Br20 C6 C7 C8 . . . . 179.6(3) ?
O21 C22 C23 C24 . . . . -1.3(5) ?
O21 C22 C23 O39 . . . . 179.0(4) ?
O21 C22 C30 O31 . . . . -177.9(4) ?
O21 C22 C30 C32 . . . . 3.6(7) ?
C22 O21 C29 C24 . . . . -0.6(5) ?
C22 O21 C29 C28 . . . . 179.4(4) ?
C22 C23 C24 C25 . . . . -177.8(5) ?
C22 C23 C24 C29 . . . . 0.9(5) ?
C22 C30 C32 C33 . . . . -178.1(4) ?
C22 C30 C32 C37 . . . . 3.8(7) ?
C23 C22 C30 O31 . . . . 2.3(7) ?
C23 C22 C30 C32 . . . . -176.2(4) ?
C23 C24 C25 C26 . . . . 178.5(5) ?
C23 C24 C29 O21 . . . . -0.1(5) ?
C23 C24 C29 C28 . . . . 179.9(4) ?
C24 C25 C26 C27 . . . . 0.7(6) ?
C24 C25 C26 Br40 . . . . 179.6(3) ?
C25 C24 C29 O21 . . . . 178.8(4) ?
C25 C24 C29 C28 . . . . -1.2(7) ?
C25 C26 C27 C28 . . . . -0.3(7) ?
C26 C27 C28 C29 . . . . -0.8(7) ?
C27 C28 C29 O21 . . . . -178.4(4) ?
C27 C28 C29 C24 . . . . 1.6(7) ?
C29 O21 C22 C23 . . . . 1.1(5) ?
C29 O21 C22 C30 . . . . -178.7(4) ?
C29 C24 C25 C26 . . . . 0.0(6) ?
C30 C22 C23 C24 . . . . 178.6(4) ?
C30 C22 C23 O39 . . . . -1.2(7) ?
C30 C32 C33 C34 . . . . -179.2(5) ?
C30 C32 C37 C36 . . . . 178.5(4) ?
O31 C30 C32 C33 . . . . 3.5(7) ?
O31 C30 C32 C37 . . . . -174.6(4) ?
C32 C33 C34 C35 . . . . 0.9(8) ?
C33 C32 C37 C36 . . . . 0.4(7) ?
C33 C34 C35 C36 . . . . 0.0(8) ?
C33 C34 C35 Cl38 . . . . 179.4(4) ?
C34 C35 C36 C37 . . . . -0.6(8) ?
C35 C36 C37 C32 . . . . 0.4(8) ?
C37 C32 C33 C34 . . . . -1.0(7) ?
Cl38 C35 C36 C37 . . . . 180.0(4) ?
O39 C23 C24 C25 . . . . 2.0(8) ?
O39 C23 C24 C29 . . . . -179.4(4) ?
Br40 C26 C27 C28 . . . . -179.2(3) ?

_cod_database_fobs_code 2022234
